data_1558521
loop_
_publ_author_name
'Pu, De-Bing'
'Zhang, Xing-Jie'
'Bi, De-Wen'
'Gao, Jun-Bo'
'Yang, Yan'
'Li, Xiao-Li'
'Lin, Jing'
'Li, Xiao-Nian'
'Zhang, Rui-Han'
'Xiao, Wei-Lie'

_publ_section_title
;
 Callicarpins, Two Classes of Rearranged <i>ent</i>-Clerodane Diterpenoids
 from <i>Callicarpa</i> Plants Blocking NLRP3 Inflammasome-Induced
 Pyroptosis.
;
_journal_issue 7
_journal_name_full 'Journal of natural products'
_journal_page_first 2191
_journal_page_last 2199
_journal_paper_doi 10.1021/acs.jnatprod.0c00288
_journal_volume 83
_journal_year 2020
_chemical_absolute_configuration ad
_chemical_formula_moiety 'C20 H30 O6'
_chemical_formula_sum 'C20 H30 O6'
_chemical_formula_weight 366.44
_space_group_crystal_system orthorhombic
_space_group_IT_number 19
_space_group_name_Hall 'P 2ac 2ab'
_space_group_name_H-M_alt 'P 21 21 21'
_atom_sites_solution_hydrogens mixed
_atom_sites_solution_primary direct
_atom_sites_solution_secondary difmap
_audit_creation_method SHELXL-2014/7
_cell_angle_alpha 90
_cell_angle_beta 90
_cell_angle_gamma 90
_cell_formula_units_Z 4
_cell_length_a 7.9639(2)
_cell_length_b 8.3386(2)
_cell_length_c 28.4084(8)
_cell_measurement_reflns_used 9988
_cell_measurement_temperature 100(2)
_cell_measurement_theta_max 70.19
_cell_measurement_theta_min 5.30
_cell_volume 1886.54(8)
_computing_cell_refinement 'Bruker SAINT'
_computing_data_collection 'Bruker APEX2'
_computing_data_reduction 'Bruker SAINT'
_computing_molecular_graphics 'Bruker SHELXTL'
_computing_publication_material 'Bruker SHELXTL'
_computing_structure_refinement 'SHELXL-2014 (Sheldrick 2014)'
_computing_structure_solution 'SHELXS-97 (Sheldrick 2008)'
_diffrn_ambient_temperature 100(2)
_diffrn_measured_fraction_theta_full 0.982
_diffrn_measured_fraction_theta_max 0.972
_diffrn_measurement_device_type 'Bruker APEX-II CCD'
_diffrn_measurement_method '\f and \w scans'
_diffrn_radiation_type CuK\a
_diffrn_radiation_wavelength 1.54178
_diffrn_reflns_av_R_equivalents 0.0400
_diffrn_reflns_av_unetI/netI 0.0294
_diffrn_reflns_Laue_measured_fraction_full 0.982
_diffrn_reflns_Laue_measured_fraction_max 0.972
_diffrn_reflns_limit_h_max 9
_diffrn_reflns_limit_h_min -8
_diffrn_reflns_limit_k_max 10
_diffrn_reflns_limit_k_min -9
_diffrn_reflns_limit_l_max 31
_diffrn_reflns_limit_l_min -34
_diffrn_reflns_number 11673
_diffrn_reflns_point_group_measured_fraction_full 0.941
_diffrn_reflns_point_group_measured_fraction_max 0.921
_diffrn_reflns_theta_full 67.679
_diffrn_reflns_theta_max 70.181
_diffrn_reflns_theta_min 3.111
_diffrn_source 'fine-focus sealed tube'
_exptl_absorpt_coefficient_mu 0.772
_exptl_absorpt_correction_type multi-scan
_exptl_absorpt_process_details sadabs
_exptl_crystal_colour colourless
_exptl_crystal_density_diffrn 1.290
_exptl_crystal_description plate
_exptl_crystal_F_000 792
_exptl_crystal_size_max 0.800
_exptl_crystal_size_mid 0.530
_exptl_crystal_size_min 0.080
_exptl_transmission_factor_max 0.5221
_exptl_transmission_factor_min 0.3486
_refine_diff_density_max 0.217
_refine_diff_density_min -0.231
_refine_diff_density_rms 0.056
_refine_ls_abs_structure_details
;
 Flack x determined using 1257 quotients [(I+)-(I-)]/[(I+)+(I-)]
 (Parsons, Flack and Wagner, Acta Cryst. B69 (2013) 249-259).
;
_refine_ls_abs_structure_Flack 0.12(6)
_refine_ls_extinction_method none
_refine_ls_goodness_of_fit_ref 1.059
_refine_ls_hydrogen_treatment mixed
_refine_ls_matrix_type full
_refine_ls_number_parameters 274
_refine_ls_number_reflns 3300
_refine_ls_number_restraints 18
_refine_ls_restrained_S_all 1.058
_refine_ls_R_factor_all 0.0345
_refine_ls_R_factor_gt 0.0343
_refine_ls_shift/su_max 0.001
_refine_ls_shift/su_mean 0.000
_refine_ls_structure_factor_coef Fsqd
_refine_ls_weighting_details 'w=1/[\s^2^(Fo^2^)+(0.0552P)^2^+0.4497P] where P=(Fo^2^+2Fc^2^)/3'
_refine_ls_weighting_scheme calc
_refine_ls_wR_factor_gt 0.0909
_refine_ls_wR_factor_ref 0.0910
_reflns_Friedel_coverage 0.626
_reflns_Friedel_fraction_full 0.883
_reflns_Friedel_fraction_max 0.849
_reflns_number_gt 3278
_reflns_number_total 3300
_reflns_threshold_expression 'I > 2\s(I)'
_cod_data_source_file np0c00288_si_002.cif
_cod_data_source_block cu_xpc36_0m
_cod_depositor_comments 'Adding full bibliography for 1558521--1558525.cif.'
_cod_database_code 1558521
_shelx_shelxl_version_number 2014/7
_shelx_space_group_comment
;
The symmetry employed for this shelxl refinement is uniquely defined
by the following loop, which should always be used as a source of
symmetry information in preference to the above space-group names.
They are only intended as comments.
;
_shelx_estimated_absorpt_t_min 0.577
_shelx_estimated_absorpt_t_max 0.941

loop_
_space_group_symop_operation_xyz
'x, y, z'
'x+1/2, -y+1/2, -z'
'-x, y+1/2, -z+1/2'
'-x+1/2, -y, z+1/2'

loop_
_atom_site_label
_atom_site_type_symbol
_atom_site_fract_x
_atom_site_fract_y
_atom_site_fract_z
_atom_site_U_iso_or_equiv
_atom_site_adp_type
_atom_site_occupancy
_atom_site_site_symmetry_order
_atom_site_calc_flag
_atom_site_refinement_flags_posn
_atom_site_refinement_flags_adp
_atom_site_refinement_flags_occupancy
_atom_site_disorder_assembly
_atom_site_disorder_group
O1 O -0.2012(2) 0.2211(3) 0.23265(7) 0.0467(5) Uani 1 1 d . . . . .
O2 O 0.57894(19) -0.23869(19) 0.22303(5) 0.0232(3) Uani 1 1 d . . . . .
H1 H 0.531(4) -0.154(4) 0.2127(10) 0.035 Uiso 1 1 d . U . . .
O4 O 0.43311(19) 0.06449(18) 0.19936(5) 0.0207(3) Uani 1 1 d . . . . .
H3 H 0.446(4) 0.106(4) 0.2225(10) 0.031 Uiso 1 1 d . U . . .
O5 O 1.01275(19) -0.2617(2) 0.11235(6) 0.0292(4) Uani 1 1 d . . . . .
C1 C -0.0698(3) 0.2511(3) 0.21381(8) 0.0303(5) Uani 1 1 d . . . . .
C2 C 0.0814(3) 0.1534(3) 0.20807(7) 0.0220(4) Uani 1 1 d . . . . .
H29 H 0.0949 0.0472 0.2195 0.026 Uiso 1 1 calc R U . . .
C3 C 0.1959(3) 0.2347(3) 0.18460(7) 0.0206(4) Uani 1 1 d . . . . .
C4 C 0.3651(3) 0.1792(2) 0.16780(7) 0.0171(4) Uani 1 1 d . . . . .
H28 H 0.4427 0.2731 0.1655 0.021 Uiso 1 1 calc R U . . .
C5 C 0.3385(2) 0.1061(2) 0.11856(7) 0.0160(4) Uani 1 1 d . . . . .
H26 H 0.2667 0.1811 0.1005 0.019 Uiso 1 1 calc R U . . .
H27 H 0.2734 0.0059 0.1227 0.019 Uiso 1 1 calc R U . . .
C6 C 0.4929(3) 0.0656(2) 0.08730(6) 0.0142(4) Uani 1 1 d . . . . .
C7 C 0.5983(2) -0.0692(2) 0.11164(6) 0.0143(4) Uani 1 1 d . . . . .
H22 H 0.6209 -0.0277 0.1441 0.017 Uiso 1 1 calc R U . . .
C8 C 0.4986(3) -0.2252(2) 0.11926(7) 0.0181(4) Uani 1 1 d . . . . .
H21 H 0.3964 -0.1996 0.1376 0.022 Uiso 1 1 calc R U . . .
H20 H 0.4618 -0.2658 0.0882 0.022 Uiso 1 1 calc R U . . .
C9 C 0.5938(3) -0.3593(2) 0.14462(7) 0.0201(4) Uani 1 1 d . . . . .
H19 H 0.5128 -0.4441 0.1535 0.024 Uiso 1 1 calc R U . . .
H18 H 0.6752 -0.4072 0.1223 0.024 Uiso 1 1 calc R U . . .
C10 C 0.6882(3) -0.3070(2) 0.18861(7) 0.0197(4) Uani 1 1 d . . . . .
H17 H 0.7357 -0.4067 0.2029 0.024 Uiso 1 1 calc R U . . .
C12 C 0.8403(3) -0.1957(3) 0.17763(7) 0.0206(4) Uani 1 1 d . . . . .
H16 H 0.8130 -0.0850 0.1876 0.025 Uiso 1 1 calc R U . . .
H15 H 0.9387 -0.2319 0.1961 0.025 Uiso 1 1 calc R U . . .
C13 C 0.8854(3) -0.1954(2) 0.12586(7) 0.0195(4) Uani 1 1 d . . . . .
C14 C 0.7758(2) -0.1030(2) 0.09044(7) 0.0171(4) Uani 1 1 d . . . . .
C15 C 0.7766(3) -0.1932(3) 0.04327(7) 0.0235(5) Uani 1 1 d . . . . .
H6 H 0.8915 -0.2263 0.0357 0.035 Uiso 1 1 calc R U . . .
H4 H 0.7340 -0.1227 0.0184 0.035 Uiso 1 1 calc R U . . .
H5 H 0.7047 -0.2883 0.0456 0.035 Uiso 1 1 calc R U . . .
C16 C 0.8721(2) 0.0576(2) 0.08485(7) 0.0181(4) Uani 1 1 d . . . . .
H7 H 0.8996 0.1004 0.1164 0.022 Uiso 1 1 calc R U . . .
H8 H 0.9791 0.0374 0.0681 0.022 Uiso 1 1 calc R U . . .
C17 C 0.7715(3) 0.1815(2) 0.05791(7) 0.0180(4) Uani 1 1 d . . . . .
H9 H 0.7507 0.1417 0.0256 0.022 Uiso 1 1 calc R U . . .
H10 H 0.8378 0.2816 0.0555 0.022 Uiso 1 1 calc R U . . .
C18 C 0.6034(2) 0.2182(2) 0.08157(7) 0.0157(4) Uani 1 1 d . . . . .
H14 H 0.6291 0.2584 0.1140 0.019 Uiso 1 1 calc R U . . .
C19 C 0.5167(3) 0.3550(2) 0.05524(7) 0.0212(4) Uani 1 1 d . . . . .
H12 H 0.5896 0.4497 0.0552 0.032 Uiso 1 1 calc R U . . .
H11 H 0.4105 0.3811 0.0709 0.032 Uiso 1 1 calc R U . . .
H13 H 0.4943 0.3220 0.0227 0.032 Uiso 1 1 calc R U . . .
C20 C 0.4179(3) 0.0132(3) 0.03961(7) 0.0193(4) Uani 1 1 d . . . . .
H23 H 0.3626 -0.0910 0.0432 0.029 Uiso 1 1 calc R U . . .
H25 H 0.5079 0.0044 0.0162 0.029 Uiso 1 1 calc R U . . .
H24 H 0.3357 0.0930 0.0291 0.029 Uiso 1 1 calc R U . . .
O3 O -0.0360(3) 0.3993(3) 0.19549(11) 0.0323(6) Uani 0.877(7) 1 d . . P A 1
O6 O 0.1345(3) 0.4389(2) 0.12935(7) 0.0371(8) Uani 0.877(7) 1 d . . P A 1
H6A H 0.1166 0.5374 0.1257 0.056 Uiso 0.877(7) 1 calc R U P A 1
C11 C 0.1347(4) 0.4028(4) 0.17668(12) 0.0261(7) Uani 0.877(7) 1 d . . P A 1
H11A H 0.2053 0.4812 0.1945 0.031 Uiso 0.877(7) 1 calc R U P A 1
O3A O -0.076(2) 0.377(2) 0.1785(7) 0.028(4) Uani 0.123(7) 1 d . U P A 2
O6A O 0.1790(15) 0.5064(18) 0.1671(5) 0.027(5) Uani 0.123(7) 1 d . U P A 2
H6A1 H 0.1700 0.5259 0.1960 0.040 Uiso 0.123(7) 1 calc R U P A 2
C11A C 0.080(3) 0.378(3) 0.1557(9) 0.026(5) Uani 0.123(7) 1 d . U P A 2
H11B H 0.0710 0.3594 0.1210 0.031 Uiso 0.123(7) 1 calc R U P A 2

loop_
_atom_site_aniso_label
_atom_site_aniso_U_11
_atom_site_aniso_U_22
_atom_site_aniso_U_33
_atom_site_aniso_U_23
_atom_site_aniso_U_13
_atom_site_aniso_U_12
O1 0.0208(9) 0.0625(13) 0.0568(12) -0.0112(10) 0.0118(8) -0.0013(9)
O2 0.0235(7) 0.0256(7) 0.0206(7) 0.0060(6) 0.0053(6) 0.0079(7)
O4 0.0252(7) 0.0215(7) 0.0154(7) -0.0029(6) -0.0002(6) 0.0057(6)
O5 0.0226(8) 0.0306(8) 0.0345(8) 0.0107(7) 0.0104(6) 0.0125(7)
C1 0.0225(11) 0.0387(13) 0.0297(11) -0.0115(11) 0.0032(9) -0.0004(11)
C2 0.0178(10) 0.0276(11) 0.0208(10) -0.0046(8) -0.0008(8) -0.0023(9)
C3 0.0225(10) 0.0192(10) 0.0200(10) -0.0023(8) 0.0021(8) 0.0028(9)
C4 0.0173(9) 0.0152(9) 0.0189(9) 0.0013(8) 0.0025(7) 0.0019(8)
C5 0.0150(9) 0.0155(9) 0.0176(9) 0.0019(8) -0.0024(7) 0.0033(8)
C6 0.0147(9) 0.0142(9) 0.0136(8) 0.0000(7) -0.0004(7) -0.0005(8)
C7 0.0134(9) 0.0147(9) 0.0149(8) 0.0003(7) 0.0012(7) 0.0014(8)
C8 0.0171(9) 0.0161(9) 0.0211(9) 0.0008(8) -0.0003(8) -0.0017(8)
C9 0.0198(10) 0.0156(9) 0.0249(10) 0.0022(8) 0.0039(8) 0.0002(8)
C10 0.0198(10) 0.0187(9) 0.0206(10) 0.0050(8) 0.0044(8) 0.0062(8)
C12 0.0171(9) 0.0238(10) 0.0208(10) 0.0068(8) -0.0024(8) 0.0047(8)
C13 0.0164(10) 0.0164(9) 0.0258(11) 0.0031(8) 0.0047(8) 0.0000(8)
C14 0.0174(9) 0.0171(9) 0.0169(9) 0.0021(8) 0.0040(7) 0.0023(8)
C15 0.0270(11) 0.0223(10) 0.0213(10) -0.0028(8) 0.0061(8) 0.0041(9)
C16 0.0137(9) 0.0224(10) 0.0182(9) 0.0023(8) 0.0029(7) -0.0012(8)
C17 0.0176(9) 0.0198(9) 0.0167(9) 0.0025(8) 0.0032(8) -0.0009(8)
C18 0.0177(9) 0.0161(9) 0.0134(8) 0.0003(7) -0.0008(7) 0.0002(8)
C19 0.0231(10) 0.0177(10) 0.0230(10) 0.0026(8) -0.0022(8) 0.0002(9)
C20 0.0201(9) 0.0206(10) 0.0170(9) -0.0009(8) -0.0027(8) -0.0008(9)
O3 0.0235(13) 0.0371(13) 0.0363(14) -0.0064(11) 0.0027(10) 0.0158(10)
O6 0.0476(13) 0.0287(11) 0.0348(14) 0.0078(9) 0.0049(9) 0.0224(10)
C11 0.0228(14) 0.0257(17) 0.0298(16) 0.0016(12) 0.0049(13) 0.0109(12)
O3A 0.020(6) 0.033(6) 0.032(7) -0.007(5) -0.001(5) 0.006(5)
O6A 0.016(6) 0.022(8) 0.042(8) 0.006(6) -0.002(5) 0.006(5)
C11A 0.020(7) 0.030(7) 0.028(7) 0.000(6) -0.002(6) 0.007(5)

loop_
_atom_type_symbol
_atom_type_description
_atom_type_scat_dispersion_real
_atom_type_scat_dispersion_imag
_atom_type_scat_source
C C 0.0181 0.0091 'International Tables Vol C Tables 4.2.6.8 and 6.1.1.4'
H H 0.0000 0.0000 'International Tables Vol C Tables 4.2.6.8 and 6.1.1.4'
O O 0.0492 0.0322 'International Tables Vol C Tables 4.2.6.8 and 6.1.1.4'

loop_
_geom_angle_atom_site_label_1
_geom_angle_atom_site_label_2
_geom_angle_atom_site_label_3
_geom_angle
_geom_angle_site_symmetry_1
_geom_angle_site_symmetry_3
_geom_angle_publ_flag
C10 O2 H1 111(2) . . ?
C4 O4 H3 107(2) . . ?
O1 C1 O3 121.9(2) . . ?
O1 C1 O3A 115.4(7) . . ?
O1 C1 C2 130.6(3) . . ?
O3 C1 C2 107.4(2) . . ?
O3A C1 C2 110.6(7) . . ?
C3 C2 C1 109.8(2) . . ?
C3 C2 H29 125.1 . . ?
C1 C2 H29 125.1 . . ?
C2 C3 C11 109.4(2) . . ?
C2 C3 C4 128.6(2) . . ?
C11 C3 C4 122.08(19) . . ?
C2 C3 C11A 103.1(8) . . ?
C4 C3 C11A 123.0(8) . . ?
O4 C4 C3 110.44(16) . . ?
O4 C4 C5 111.07(16) . . ?
C3 C4 C5 106.68(16) . . ?
O4 C4 H28 109.5 . . ?
C3 C4 H28 109.5 . . ?
C5 C4 H28 109.5 . . ?
C4 C5 C6 119.76(16) . . ?
C4 C5 H26 107.4 . . ?
C6 C5 H26 107.4 . . ?
C4 C5 H27 107.4 . . ?
C6 C5 H27 107.4 . . ?
H26 C5 H27 106.9 . . ?
C20 C6 C5 104.90(15) . . ?
C20 C6 C18 111.03(15) . . ?
C5 C6 C18 109.27(15) . . ?
C20 C6 C7 113.08(16) . . ?
C5 C6 C7 109.15(14) . . ?
C18 C6 C7 109.28(15) . . ?
C8 C7 C14 111.63(16) . . ?
C8 C7 C6 113.11(15) . . ?
C14 C7 C6 116.42(15) . . ?
C8 C7 H22 104.8 . . ?
C14 C7 H22 104.8 . . ?
C6 C7 H22 104.8 . . ?
C9 C8 C7 115.32(16) . . ?
C9 C8 H21 108.4 . . ?
C7 C8 H21 108.4 . . ?
C9 C8 H20 108.4 . . ?
C7 C8 H20 108.4 . . ?
H21 C8 H20 107.5 . . ?
C10 C9 C8 114.94(17) . . ?
C10 C9 H19 108.5 . . ?
C8 C9 H19 108.5 . . ?
C10 C9 H18 108.5 . . ?
C8 C9 H18 108.5 . . ?
H19 C9 H18 107.5 . . ?
O2 C10 C9 112.07(16) . . ?
O2 C10 C12 111.92(17) . . ?
C9 C10 C12 112.98(16) . . ?
O2 C10 H17 106.4 . . ?
C9 C10 H17 106.4 . . ?
C12 C10 H17 106.4 . . ?
C13 C12 C10 112.33(17) . . ?
C13 C12 H16 109.1 . . ?
C10 C12 H16 109.1 . . ?
C13 C12 H15 109.1 . . ?
C10 C12 H15 109.1 . . ?
H16 C12 H15 107.9 . . ?
O5 C13 C12 120.23(19) . . ?
O5 C13 C14 119.60(18) . . ?
C12 C13 C14 120.08(17) . . ?
C15 C14 C13 108.81(16) . . ?
C15 C14 C16 109.35(16) . . ?
C13 C14 C16 102.63(16) . . ?
C15 C14 C7 115.36(17) . . ?
C13 C14 C7 110.58(15) . . ?
C16 C14 C7 109.35(15) . . ?
C14 C15 H6 109.5 . . ?
C14 C15 H4 109.5 . . ?
H6 C15 H4 109.5 . . ?
C14 C15 H5 109.5 . . ?
H6 C15 H5 109.5 . . ?
H4 C15 H5 109.5 . . ?
C17 C16 C14 112.24(16) . . ?
C17 C16 H7 109.2 . . ?
C14 C16 H7 109.2 . . ?
C17 C16 H8 109.2 . . ?
C14 C16 H8 109.2 . . ?
H7 C16 H8 107.9 . . ?
C16 C17 C18 112.19(16) . . ?
C16 C17 H9 109.2 . . ?
C18 C17 H9 109.2 . . ?
C16 C17 H10 109.2 . . ?
C18 C17 H10 109.2 . . ?
H9 C17 H10 107.9 . . ?
C17 C18 C19 109.27(16) . . ?
C17 C18 C6 112.17(16) . . ?
C19 C18 C6 113.92(16) . . ?
C17 C18 H14 107.0 . . ?
C19 C18 H14 107.0 . . ?
C6 C18 H14 107.0 . . ?
C18 C19 H12 109.5 . . ?
C18 C19 H11 109.5 . . ?
H12 C19 H11 109.5 . . ?
C18 C19 H13 109.5 . . ?
H12 C19 H13 109.5 . . ?
H11 C19 H13 109.5 . . ?
C6 C20 H23 109.5 . . ?
C6 C20 H25 109.5 . . ?
H23 C20 H25 109.5 . . ?
C6 C20 H24 109.5 . . ?
H23 C20 H24 109.5 . . ?
H25 C20 H24 109.5 . . ?
C1 O3 C11 109.9(2) . . ?
C11 O6 H6A 109.5 . . ?
O6 C11 O3 111.1(3) . . ?
O6 C11 C3 110.5(2) . . ?
O3 C11 C3 103.2(2) . . ?
O6 C11 H11A 110.6 . . ?
O3 C11 H11A 110.6 . . ?
C3 C11 H11A 110.6 . . ?
C11A O3A C1 107.4(16) . . ?
C11A O6A H6A1 109.5 . . ?
O6A C11A O3A 114.2(19) . . ?
O6A C11A C3 96.8(16) . . ?
O3A C11A C3 104.3(17) . . ?
O6A C11A H11B 113.3 . . ?
O3A C11A H11B 113.3 . . ?
C3 C11A H11B 113.3 . . ?

loop_
_geom_bond_atom_site_label_1
_geom_bond_atom_site_label_2
_geom_bond_distance
_geom_bond_site_symmetry_2
_geom_bond_publ_flag
O1 C1 1.202(3) . ?
O2 C10 1.428(2) . ?
O2 H1 0.85(3) . ?
O4 C4 1.419(2) . ?
O4 H3 0.75(3) . ?
O5 C13 1.217(3) . ?
C1 O3 1.368(4) . ?
C1 O3A 1.45(2) . ?
C1 C2 1.463(3) . ?
C2 C3 1.317(3) . ?
C2 H29 0.9500 . ?
C3 C11 1.501(4) . ?
C3 C4 1.503(3) . ?
C3 C11A 1.72(2) . ?
C4 C5 1.541(3) . ?
C4 H28 1.0000 . ?
C5 C6 1.554(3) . ?
C5 H26 0.9900 . ?
C5 H27 0.9900 . ?
C6 C20 1.544(2) . ?
C6 C18 1.556(3) . ?
C6 C7 1.564(3) . ?
C7 C8 1.540(3) . ?
C7 C14 1.562(3) . ?
C7 H22 1.0000 . ?
C8 C9 1.531(3) . ?
C8 H21 0.9900 . ?
C8 H20 0.9900 . ?
C9 C10 1.522(3) . ?
C9 H19 0.9900 . ?
C9 H18 0.9900 . ?
C10 C12 1.557(3) . ?
C10 H17 1.0000 . ?
C12 C13 1.514(3) . ?
C12 H16 0.9900 . ?
C12 H15 0.9900 . ?
C13 C14 1.539(3) . ?
C14 C15 1.537(3) . ?
C14 C16 1.551(3) . ?
C15 H6 0.9800 . ?
C15 H4 0.9800 . ?
C15 H5 0.9800 . ?
C16 C17 1.515(3) . ?
C16 H7 0.9900 . ?
C16 H8 0.9900 . ?
C17 C18 1.529(3) . ?
C17 H9 0.9900 . ?
C17 H10 0.9900 . ?
C18 C19 1.529(3) . ?
C18 H14 1.0000 . ?
C19 H12 0.9800 . ?
C19 H11 0.9800 . ?
C19 H13 0.9800 . ?
C20 H23 0.9800 . ?
C20 H25 0.9800 . ?
C20 H24 0.9800 . ?
O3 C11 1.461(4) . ?
O6 C11 1.378(4) . ?
O6 H6A 0.8400 . ?
C11 H11A 1.0000 . ?
O3A C11A 1.40(3) . ?
O6A C11A 1.37(3) . ?
O6A H6A1 0.8400 . ?
C11A H11B 1.0000 . ?

loop_
_geom_hbond_atom_site_label_D
_geom_hbond_atom_site_label_H
_geom_hbond_atom_site_label_A
_geom_hbond_distance_DH
_geom_hbond_distance_HA
_geom_hbond_distance_DA
_geom_hbond_angle_DHA
_geom_hbond_site_symmetry_A
C10 H17 O3 1.00 2.44 3.295(3) 142.8 1_645
C5 H26 O6 0.99 2.53 3.230(3) 127.6 .
O4 H3 O2 0.75(3) 2.03(3) 2.750(2) 162(3) 3_655
O2 H1 O4 0.85(3) 2.02(3) 2.862(2) 170(3) .

loop_
_geom_torsion_atom_site_label_1
_geom_torsion_atom_site_label_2
_geom_torsion_atom_site_label_3
_geom_torsion_atom_site_label_4
_geom_torsion
_geom_torsion_site_symmetry_1
_geom_torsion_site_symmetry_2
_geom_torsion_site_symmetry_3
_geom_torsion_site_symmetry_4
_geom_torsion_publ_flag
O1 C1 C2 C3 179.5(3) . . . . ?
O3 C1 C2 C3 -4.2(3) . . . . ?
O3A C1 C2 C3 21.7(9) . . . . ?
C1 C2 C3 C11 5.5(3) . . . . ?
C1 C2 C3 C4 -175.6(2) . . . . ?
C1 C2 C3 C11A -21.2(9) . . . . ?
C2 C3 C4 O4 -32.2(3) . . . . ?
C11 C3 C4 O4 146.6(2) . . . . ?
C11A C3 C4 O4 178.1(11) . . . . ?
C2 C3 C4 C5 88.6(3) . . . . ?
C11 C3 C4 C5 -92.6(3) . . . . ?
C11A C3 C4 C5 -61.1(11) . . . . ?
O4 C4 C5 C6 -70.9(2) . . . . ?
C3 C4 C5 C6 168.73(16) . . . . ?
C4 C5 C6 C20 -174.09(16) . . . . ?
C4 C5 C6 C18 -55.0(2) . . . . ?
C4 C5 C6 C7 64.5(2) . . . . ?
C20 C6 C7 C8 -56.3(2) . . . . ?
C5 C6 C7 C8 60.0(2) . . . . ?
C18 C6 C7 C8 179.48(15) . . . . ?
C20 C6 C7 C14 74.9(2) . . . . ?
C5 C6 C7 C14 -168.70(15) . . . . ?
C18 C6 C7 C14 -49.3(2) . . . . ?
C14 C7 C8 C9 48.5(2) . . . . ?
C6 C7 C8 C9 -177.86(16) . . . . ?
C7 C8 C9 C10 46.7(2) . . . . ?
C8 C9 C10 O2 59.2(2) . . . . ?
C8 C9 C10 C12 -68.3(2) . . . . ?
O2 C10 C12 C13 -141.08(17) . . . . ?
C9 C10 C12 C13 -13.4(2) . . . . ?
C10 C12 C13 O5 -108.2(2) . . . . ?
C10 C12 C13 C14 75.4(2) . . . . ?
O5 C13 C14 C15 36.7(3) . . . . ?
C12 C13 C14 C15 -146.82(18) . . . . ?
O5 C13 C14 C16 -79.1(2) . . . . ?
C12 C13 C14 C16 97.4(2) . . . . ?
O5 C13 C14 C7 164.37(18) . . . . ?
C12 C13 C14 C7 -19.1(3) . . . . ?
C8 C7 C14 C15 57.9(2) . . . . ?
C6 C7 C14 C15 -74.1(2) . . . . ?
C8 C7 C14 C13 -66.1(2) . . . . ?
C6 C7 C14 C13 161.92(16) . . . . ?
C8 C7 C14 C16 -178.42(15) . . . . ?
C6 C7 C14 C16 49.6(2) . . . . ?
C15 C14 C16 C17 74.7(2) . . . . ?
C13 C14 C16 C17 -169.86(16) . . . . ?
C7 C14 C16 C17 -52.4(2) . . . . ?
C14 C16 C17 C18 58.5(2) . . . . ?
C16 C17 C18 C19 174.63(17) . . . . ?
C16 C17 C18 C6 -58.1(2) . . . . ?
C20 C6 C18 C17 -73.9(2) . . . . ?
C5 C6 C18 C17 170.86(15) . . . . ?
C7 C6 C18 C17 51.5(2) . . . . ?
C20 C6 C18 C19 50.9(2) . . . . ?
C5 C6 C18 C19 -64.3(2) . . . . ?
C7 C6 C18 C19 176.29(16) . . . . ?
O1 C1 O3 C11 177.6(3) . . . . ?
C2 C1 O3 C11 1.0(3) . . . . ?
C1 O3 C11 O6 120.5(3) . . . . ?
C1 O3 C11 C3 2.1(3) . . . . ?
C2 C3 C11 O6 -123.6(3) . . . . ?
C4 C3 C11 O6 57.4(4) . . . . ?
C2 C3 C11 O3 -4.7(3) . . . . ?
C4 C3 C11 O3 176.3(2) . . . . ?
O1 C1 O3A C11A -171.2(13) . . . . ?
C2 C1 O3A C11A -9.7(18) . . . . ?
C1 O3A C11A O6A -107.3(19) . . . . ?
C1 O3A C11A C3 -2.8(19) . . . . ?
C2 C3 C11A O6A 132.7(11) . . . . ?
C4 C3 C11A O6A -71.2(15) . . . . ?
C2 C3 C11A O3A 15.5(17) . . . . ?
C4 C3 C11A O3A 171.6(11) . . . . ?
